data_4307205
loop_
_publ_author_name
'Manuel Jim\'enez-Tenorio'
'M. Dolores Palacios Tejero'
'M.Carmen Puerta'
'Pedro Valerga'

_publ_contact_author_address
;
Departamento de Ciencia de los Materiales e Ingenier\'ia Metal\'urgica y
Qu\'imica Inorg\'anica
Campus Universitario del R\'io San Pedro
Facultad de Ciencias
Apartado 40
Puerto Real 11510. SPAIN.
;
_publ_contact_author_email pedro.valerga@uca.es
_publ_contact_author_fax '+34 956 016288'
_publ_contact_author_name 'Pedro Valerga '
_publ_contact_author_phone '+34 956 016340'
_publ_section_title
;
Half-Sandwich Hydride Complexes of Ruthenium with Bidentate Phosphinoamine
Ligands: Proton-Transfer Reactions to [(C5R5)RuH(L)] [R = H, Me; L =
dippae, (R,R)-dippach]
;
_journal_name_full 'Inorganic Chemistry'
_journal_page_first 1001
_journal_page_last 1012
_journal_paper_doi 10.1021/ic061745u
_journal_volume 46
_journal_year 2007
_chemical_formula_moiety 'C24H51N2Ru 1+; C24H20B 1-'
_chemical_formula_sum 'C48 H71 B N2 P2 Ru'
_chemical_formula_weight 849.89
_chemical_name_common '[Ru(Cp*)(H)~2~{\k^2^-P,P-(^i^Pr)~2~PNH(CH~2~)~2~NHP(^i^Pr)~2~}]BPh~4~'
_chemical_name_systematic
;
(Pentahapto-pentamethylcyclopentadienyl)-(dihydride)-
{bis(diisopropylphosphino-N,N')ethylenediamine-\k^2^-P,P'}-ruthenium
tetraphenylborate
;
_space_group_IT_number 14
_symmetry_cell_setting monoclinic
_symmetry_Int_Tables_number 14
_symmetry_space_group_name_Hall '-P 2ybc'
_symmetry_space_group_name_H-M 'P 1 21/c 1'
_atom_sites_solution_hydrogens geom
_atom_sites_solution_primary direct
_atom_sites_solution_secondary difmap
_audit_creation_method SHELXL-97
_cell_angle_alpha 90.00
_cell_angle_beta 97.6400(10)
_cell_angle_gamma 90.00
_cell_formula_units_Z 4
_cell_length_a 11.9028(6)
_cell_length_b 20.1254(11)
_cell_length_c 19.6180(11)
_cell_measurement_reflns_used 7557
_cell_measurement_temperature 293(2)
_cell_measurement_theta_max 22.591
_cell_measurement_theta_min 2.279
_cell_volume 4657.7(4)
_computing_cell_refinement 'Bruker SAINT +'
_computing_data_collection 'Bruker SMART'
_computing_data_reduction 'Bruker SAINT +, SADABS, XPREP'
_computing_molecular_graphics 'ORTEP-3 vers. 1.076 (L.J. Faruggia, 1997)'
_computing_publication_material 'SHELXL-97 (Sheldrick, 1997)'
_computing_structure_refinement 'SHELXL-97 (Sheldrick, 1997)'
_computing_structure_solution 'SHELXS-97 (Sheldrick, 1990)'
_diffrn_ambient_temperature 293(2)
_diffrn_measured_fraction_theta_full 0.991
_diffrn_measured_fraction_theta_max 0.991
_diffrn_measurement_device_type 'Bruker SMART APEX CCD area detector'
_diffrn_measurement_method '1900 omega scan frames, 0.3 deg, 10 sec'
_diffrn_radiation_monochromator graphite
_diffrn_radiation_probe x-ray
_diffrn_radiation_type MoK\a
_diffrn_radiation_wavelength 0.71073
_diffrn_reflns_av_R_equivalents 0.0401
_diffrn_reflns_av_sigmaI/netI 0.0368
_diffrn_reflns_limit_h_max 14
_diffrn_reflns_limit_h_min -13
_diffrn_reflns_limit_k_max 20
_diffrn_reflns_limit_k_min -24
_diffrn_reflns_limit_l_max 23
_diffrn_reflns_limit_l_min -23
_diffrn_reflns_number 34883
_diffrn_reflns_theta_full 25.07
_diffrn_reflns_theta_max 25.07
_diffrn_reflns_theta_min 1.46
_diffrn_source 'fine-focus sealed tube'
_diffrn_source_type 'Bruker SMART APEX'
_diffrn_standards_decay_% 0.0016
_exptl_absorpt_coefficient_mu 0.438
_exptl_absorpt_correction_T_max 1.000
_exptl_absorpt_correction_T_min 0.876
_exptl_absorpt_correction_type 'semi-empirical from equiv.(prg.SADABS)'
_exptl_crystal_colour orange
_exptl_crystal_density_diffrn 1.212
_exptl_crystal_density_method 'not measured'
_exptl_crystal_description irregular
_exptl_crystal_F_000 1808
_exptl_crystal_size_max 0.34
_exptl_crystal_size_mid 0.32
_exptl_crystal_size_min 0.23
_refine_diff_density_max 0.868
_refine_diff_density_min -0.407
_refine_diff_density_rms 0.066
_refine_ls_extinction_method none
_refine_ls_goodness_of_fit_ref 1.059
_refine_ls_hydrogen_treatment mixed
_refine_ls_matrix_type full
_refine_ls_number_parameters 508
_refine_ls_number_reflns 8191
_refine_ls_number_restraints 2
_refine_ls_restrained_S_all 1.059
_refine_ls_R_factor_all 0.0667
_refine_ls_R_factor_gt 0.0537
_refine_ls_shift/su_max 0.014
_refine_ls_shift/su_mean 0.000
_refine_ls_structure_factor_coef Fsqd
_refine_ls_weighting_details 'calc w=1/[\s^2^(Fo^2^)+(0.0536P)^2^+5.9715P] where P=(Fo^2^+2Fc^2^)/3'
_refine_ls_weighting_scheme calc
_refine_ls_wR_factor_gt 0.1176
_refine_ls_wR_factor_ref 0.1245
_reflns_number_gt 7145
_reflns_number_total 8191
_reflns_threshold_expression >2sigma(I)
_cod_data_source_file ic061745usi20060914_073736.cif
_cod_data_source_block pv0408t
_cod_depositor_comments
;
 Replacing the "\K" substring with the "\k" substring in the
 values of the _chemical_name_common and _chemical_name_systematic
 data items.

 Antanas Vaitkus,
 2017-03-29
;
_cod_original_sg_symbol_H-M 'P 21/c'
_cod_database_code 4307205

loop_
_symmetry_equiv_pos_as_xyz
'x, y, z'
'-x, y+1/2, -z+1/2'
'-x, -y, -z'
'x, -y-1/2, z-1/2'

loop_
_atom_site_label
_atom_site_type_symbol
_atom_site_fract_x
_atom_site_fract_y
_atom_site_fract_z
_atom_site_U_iso_or_equiv
_atom_site_adp_type
_atom_site_occupancy
_atom_site_symmetry_multiplicity
_atom_site_calc_flag
_atom_site_refinement_flags
_atom_site_disorder_assembly
_atom_site_disorder_group
Ru1 Ru 0.62524(2) 0.062018(15) 0.287843(14) 0.03528(11) Uani 1 1 d D . .
H1 H 0.598(4) 0.1258(16) 0.246(2) 0.094(16) Uiso 1 1 d D . .
H2 H 0.561(3) -0.0018(15) 0.262(2) 0.078(14) Uiso 1 1 d D . .
P1 P 0.64653(8) 0.04918(5) 0.17266(5) 0.0417(2) Uani 1 1 d . . .
P2 P 0.43154(8) 0.07858(6) 0.27497(5) 0.0449(3) Uani 1 1 d . . .
N1 N 0.5310(3) 0.06436(18) 0.11419(17) 0.0522(9) Uani 1 1 d . . .
H3 H 0.5283 0.1017 0.0927 0.063 Uiso 1 1 calc R . .
N2 N 0.3567(3) 0.05250(19) 0.20166(18) 0.0557(9) Uani 1 1 d . . .
H4 H 0.2963 0.0746 0.1876 0.067 Uiso 1 1 calc R . .
C1 C 0.6692(3) 0.0863(2) 0.40303(19) 0.0483(10) Uani 1 1 d . . .
C2 C 0.6856(3) 0.0183(2) 0.3920(2) 0.0498(10) Uani 1 1 d . . .
C3 C 0.7725(3) 0.0105(2) 0.3505(2) 0.0554(11) Uani 1 1 d . . .
C4 C 0.8089(3) 0.0752(3) 0.33395(19) 0.0555(12) Uani 1 1 d . . .
C5 C 0.7441(4) 0.1219(2) 0.3659(2) 0.0528(11) Uani 1 1 d . . .
C6 C 0.6048(4) 0.1153(3) 0.4571(2) 0.0715(14) Uani 1 1 d . . .
H6A H 0.5351 0.0915 0.4575 0.107 Uiso 1 1 calc R . .
H6B H 0.5887 0.1613 0.4470 0.107 Uiso 1 1 calc R . .
H6C H 0.6497 0.1117 0.5014 0.107 Uiso 1 1 calc R . .
C7 C 0.6376(5) -0.0366(3) 0.4316(3) 0.0809(16) Uani 1 1 d . . .
H7A H 0.6908 -0.0477 0.4711 0.121 Uiso 1 1 calc R . .
H7B H 0.6235 -0.0749 0.4027 0.121 Uiso 1 1 calc R . .
H7C H 0.5679 -0.0220 0.4463 0.121 Uiso 1 1 calc R . .
C8 C 0.8316(5) -0.0543(3) 0.3407(3) 0.095(2) Uani 1 1 d . . .
H8A H 0.8707 -0.0690 0.3840 0.142 Uiso 1 1 calc R . .
H8B H 0.8852 -0.0481 0.3087 0.142 Uiso 1 1 calc R . .
H8C H 0.7767 -0.0871 0.3230 0.142 Uiso 1 1 calc R . .
C9 C 0.9138(4) 0.0918(4) 0.3025(3) 0.094(2) Uani 1 1 d . . .
H9A H 0.9025 0.1328 0.2775 0.141 Uiso 1 1 calc R . .
H9B H 0.9291 0.0569 0.2716 0.141 Uiso 1 1 calc R . .
H9C H 0.9769 0.0963 0.3381 0.141 Uiso 1 1 calc R . .
C10 C 0.7663(5) 0.1958(3) 0.3701(3) 0.0867(17) Uani 1 1 d . . .
H10A H 0.8224 0.2051 0.4087 0.130 Uiso 1 1 calc R . .
H10B H 0.6973 0.2188 0.3756 0.130 Uiso 1 1 calc R . .
H10C H 0.7931 0.2105 0.3286 0.130 Uiso 1 1 calc R . .
C11 C 0.6944(4) -0.0330(2) 0.1438(2) 0.0531(10) Uani 1 1 d . . .
H11 H 0.6711 -0.0355 0.0941 0.064 Uiso 1 1 calc R . .
C12 C 0.6415(4) -0.0932(2) 0.1759(3) 0.0723(14) Uani 1 1 d . . .
H12A H 0.6762 -0.1333 0.1624 0.108 Uiso 1 1 calc R . .
H12B H 0.5616 -0.0945 0.1604 0.108 Uiso 1 1 calc R . .
H12C H 0.6537 -0.0893 0.2251 0.108 Uiso 1 1 calc R . .
C13 C 0.8235(4) -0.0394(2) 0.1555(3) 0.0664(13) Uani 1 1 d . . .
H13A H 0.8507 -0.0307 0.2030 0.100 Uiso 1 1 calc R . .
H13B H 0.8561 -0.0079 0.1271 0.100 Uiso 1 1 calc R . .
H13C H 0.8448 -0.0835 0.1439 0.100 Uiso 1 1 calc R . .
C14 C 0.7481(3) 0.1071(2) 0.1407(2) 0.0509(10) Uani 1 1 d . . .
H14 H 0.8235 0.0950 0.1636 0.061 Uiso 1 1 calc R . .
C15 C 0.7278(4) 0.1802(2) 0.1596(3) 0.0693(13) Uani 1 1 d . . .
H15A H 0.7812 0.2081 0.1407 0.104 Uiso 1 1 calc R . .
H15B H 0.7375 0.1849 0.2087 0.104 Uiso 1 1 calc R . .
H15C H 0.6521 0.1929 0.1412 0.104 Uiso 1 1 calc R . .
C16 C 0.7521(4) 0.1017(3) 0.0631(2) 0.0702(14) Uani 1 1 d . . .
H16A H 0.6845 0.1207 0.0387 0.105 Uiso 1 1 calc R . .
H16B H 0.7573 0.0559 0.0506 0.105 Uiso 1 1 calc R . .
H16C H 0.8171 0.1253 0.0515 0.105 Uiso 1 1 calc R . .
C17 C 0.4366(4) 0.0192(3) 0.0978(2) 0.0617(12) Uani 1 1 d . . .
H17A H 0.4631 -0.0200 0.0760 0.074 Uiso 1 1 calc R . .
H17B H 0.3800 0.0405 0.0648 0.074 Uiso 1 1 calc R . .
C18 C 0.3813(3) -0.0022(2) 0.1597(2) 0.0582(11) Uani 1 1 d . . .
H18A H 0.3115 -0.0256 0.1438 0.070 Uiso 1 1 calc R . .
H18B H 0.4314 -0.0328 0.1872 0.070 Uiso 1 1 calc R . .
C19 C 0.3637(4) 0.0372(3) 0.3434(2) 0.0623(12) Uani 1 1 d . . .
H19 H 0.4103 0.0461 0.3875 0.075 Uiso 1 1 calc R . .
C20 C 0.2430(4) 0.0601(3) 0.3491(3) 0.0919(19) Uani 1 1 d . . .
H20A H 0.1944 0.0490 0.3076 0.138 Uiso 1 1 calc R . .
H20B H 0.2424 0.1074 0.3558 0.138 Uiso 1 1 calc R . .
H20C H 0.2162 0.0385 0.3874 0.138 Uiso 1 1 calc R . .
C21 C 0.3622(5) -0.0382(3) 0.3316(3) 0.0847(17) Uani 1 1 d . . .
H21A H 0.3421 -0.0603 0.3716 0.127 Uiso 1 1 calc R . .
H21B H 0.4360 -0.0527 0.3232 0.127 Uiso 1 1 calc R . .
H21C H 0.3076 -0.0488 0.2926 0.127 Uiso 1 1 calc R . .
C22 C 0.3774(4) 0.1654(2) 0.2742(2) 0.0600(12) Uani 1 1 d . . .
H22 H 0.2946 0.1627 0.2706 0.072 Uiso 1 1 calc R . .
C23 C 0.4182(5) 0.2029(3) 0.3400(3) 0.0847(17) Uani 1 1 d . . .
H23A H 0.4991 0.2077 0.3446 0.127 Uiso 1 1 calc R . .
H23B H 0.3979 0.1786 0.3787 0.127 Uiso 1 1 calc R . .
H23C H 0.3834 0.2460 0.3384 0.127 Uiso 1 1 calc R . .
C24 C 0.4047(5) 0.2040(3) 0.2123(3) 0.0827(16) Uani 1 1 d . . .
H24A H 0.3647 0.2456 0.2096 0.124 Uiso 1 1 calc R . .
H24B H 0.3820 0.1787 0.1712 0.124 Uiso 1 1 calc R . .
H24C H 0.4848 0.2123 0.2167 0.124 Uiso 1 1 calc R . .
C25 C 0.0566(3) 0.20054(18) -0.08244(19) 0.0429(9) Uani 1 1 d . . .
C26 C -0.0440(4) 0.1651(2) -0.0996(2) 0.0547(11) Uani 1 1 d . . .
H26 H -0.0819 0.1495 -0.0643 0.066 Uiso 1 1 calc R . .
C27 C -0.0893(5) 0.1524(3) -0.1666(3) 0.0778(16) Uani 1 1 d . . .
H27 H -0.1555 0.1276 -0.1756 0.093 Uiso 1 1 calc R . .
C28 C -0.0372(6) 0.1761(3) -0.2203(3) 0.091(2) Uani 1 1 d . . .
H28 H -0.0675 0.1675 -0.2657 0.110 Uiso 1 1 calc R . .
C29 C 0.0586(6) 0.2122(3) -0.2058(3) 0.0847(17) Uani 1 1 d . . .
H29 H 0.0937 0.2292 -0.2416 0.102 Uiso 1 1 calc R . .
C30 C 0.1059(4) 0.2242(2) -0.1382(2) 0.0604(12) Uani 1 1 d . . .
H30 H 0.1724 0.2488 -0.1300 0.072 Uiso 1 1 calc R . .
C31 C 0.0909(3) 0.15890(18) 0.05164(19) 0.0386(8) Uani 1 1 d . . .
C32 C 0.0928(3) 0.1713(2) 0.1218(2) 0.0451(9) Uani 1 1 d . . .
H32 H 0.0988 0.2150 0.1370 0.054 Uiso 1 1 calc R . .
C33 C 0.0864(3) 0.1217(2) 0.1694(2) 0.0526(11) Uani 1 1 d . . .
H33 H 0.0861 0.1325 0.2154 0.063 Uiso 1 1 calc R . .
C34 C 0.0804(3) 0.0561(2) 0.1491(2) 0.0560(12) Uani 1 1 d . . .
H34 H 0.0752 0.0224 0.1810 0.067 Uiso 1 1 calc R . .
C35 C 0.0823(4) 0.0417(2) 0.0814(3) 0.0584(12) Uani 1 1 d . . .
H35 H 0.0805 -0.0024 0.0671 0.070 Uiso 1 1 calc R . .
C36 C 0.0869(3) 0.0924(2) 0.0332(2) 0.0490(10) Uani 1 1 d . . .
H36 H 0.0874 0.0812 -0.0127 0.059 Uiso 1 1 calc R . .
C37 C 0.0372(3) 0.28727(18) 0.01308(18) 0.0407(9) Uani 1 1 d . . .
C38 C 0.0605(4) 0.34762(19) -0.0175(2) 0.0492(10) Uani 1 1 d . . .
H38 H 0.1200 0.3495 -0.0437 0.059 Uiso 1 1 calc R . .
C39 C -0.0019(4) 0.4047(2) -0.0101(2) 0.0593(12) Uani 1 1 d . . .
H39 H 0.0160 0.4437 -0.0316 0.071 Uiso 1 1 calc R . .
C40 C -0.0890(4) 0.4041(2) 0.0282(3) 0.0658(13) Uani 1 1 d . . .
H40 H -0.1302 0.4426 0.0333 0.079 Uiso 1 1 calc R . .
C41 C -0.1150(4) 0.3468(3) 0.0588(2) 0.0658(13) Uani 1 1 d . . .
H41 H -0.1744 0.3459 0.0852 0.079 Uiso 1 1 calc R . .
C42 C -0.0527(3) 0.2890(2) 0.0508(2) 0.0533(10) Uani 1 1 d . . .
H42 H -0.0728 0.2501 0.0718 0.064 Uiso 1 1 calc R . .
C43 C 0.2448(3) 0.22996(19) 0.00624(19) 0.0434(9) Uani 1 1 d . . .
C44 C 0.3030(4) 0.2810(2) 0.0409(2) 0.0579(11) Uani 1 1 d . . .
H44 H 0.2621 0.3145 0.0591 0.069 Uiso 1 1 calc R . .
C45 C 0.4217(4) 0.2851(2) 0.0502(3) 0.0695(14) Uani 1 1 d . . .
H45 H 0.4579 0.3207 0.0741 0.083 Uiso 1 1 calc R . .
C46 C 0.4834(4) 0.2369(3) 0.0244(3) 0.0672(13) Uani 1 1 d . . .
H46 H 0.5621 0.2396 0.0300 0.081 Uiso 1 1 calc R . .
C47 C 0.4306(4) 0.1851(3) -0.0093(3) 0.0678(13) Uani 1 1 d . . .
H47 H 0.4726 0.1516 -0.0266 0.081 Uiso 1 1 calc R . .
C48 C 0.3127(4) 0.1819(2) -0.0181(2) 0.0580(11) Uani 1 1 d . . .
H48 H 0.2778 0.1456 -0.0415 0.070 Uiso 1 1 calc R . .
B1 B 0.1065(4) 0.2195(2) -0.0025(2) 0.0412(10) Uani 1 1 d . . .

loop_
_atom_site_aniso_label
_atom_site_aniso_U_11
_atom_site_aniso_U_22
_atom_site_aniso_U_33
_atom_site_aniso_U_23
_atom_site_aniso_U_13
_atom_site_aniso_U_12
Ru1 0.02934(16) 0.04247(18) 0.03471(17) 0.00251(13) 0.00675(11) 0.00146(13)
P1 0.0376(5) 0.0488(6) 0.0395(5) -0.0003(4) 0.0078(4) 0.0004(4)
P2 0.0341(5) 0.0583(7) 0.0435(6) 0.0045(5) 0.0093(4) 0.0035(4)
N1 0.0444(18) 0.068(2) 0.0429(18) 0.0113(17) 0.0015(15) -0.0063(17)
N2 0.0336(17) 0.077(3) 0.056(2) -0.0047(19) 0.0036(15) 0.0040(16)
C1 0.042(2) 0.067(3) 0.035(2) -0.0006(19) 0.0022(17) 0.0023(19)
C2 0.048(2) 0.056(3) 0.044(2) 0.0113(19) 0.0018(18) 0.0049(19)
C3 0.044(2) 0.078(3) 0.042(2) 0.002(2) -0.0038(18) 0.021(2)
C4 0.035(2) 0.101(4) 0.030(2) 0.001(2) 0.0039(16) -0.003(2)
C5 0.052(2) 0.066(3) 0.038(2) 0.001(2) -0.0030(19) -0.012(2)
C6 0.062(3) 0.109(4) 0.044(3) -0.015(3) 0.010(2) 0.009(3)
C7 0.092(4) 0.079(4) 0.071(3) 0.033(3) 0.005(3) 0.001(3)
C8 0.098(4) 0.111(5) 0.071(3) 0.002(3) -0.004(3) 0.063(4)
C9 0.043(3) 0.187(6) 0.052(3) -0.003(3) 0.007(2) -0.028(3)
C10 0.099(4) 0.082(4) 0.074(4) -0.005(3) -0.008(3) -0.036(3)
C11 0.054(2) 0.060(3) 0.048(2) -0.012(2) 0.0136(19) 0.007(2)
C12 0.076(3) 0.049(3) 0.094(4) -0.010(3) 0.020(3) 0.002(2)
C13 0.056(3) 0.068(3) 0.076(3) -0.014(3) 0.013(2) 0.011(2)
C14 0.040(2) 0.065(3) 0.048(2) 0.006(2) 0.0099(18) -0.0047(19)
C15 0.075(3) 0.065(3) 0.070(3) 0.012(2) 0.019(3) -0.016(3)
C16 0.070(3) 0.094(4) 0.051(3) 0.010(3) 0.023(2) -0.006(3)
C17 0.045(2) 0.083(3) 0.055(3) -0.012(2) -0.001(2) -0.007(2)
C18 0.041(2) 0.069(3) 0.063(3) -0.005(2) 0.003(2) -0.009(2)
C19 0.042(2) 0.092(4) 0.055(3) 0.016(2) 0.016(2) -0.002(2)
C20 0.055(3) 0.142(6) 0.085(4) 0.030(4) 0.033(3) 0.012(3)
C21 0.077(4) 0.088(4) 0.093(4) 0.035(3) 0.026(3) -0.016(3)
C22 0.048(2) 0.065(3) 0.069(3) 0.004(2) 0.013(2) 0.019(2)
C23 0.087(4) 0.076(4) 0.090(4) -0.019(3) 0.009(3) 0.023(3)
C24 0.091(4) 0.069(3) 0.090(4) 0.023(3) 0.018(3) 0.023(3)
C25 0.054(2) 0.034(2) 0.041(2) 0.0002(16) 0.0079(18) 0.0104(17)
C26 0.060(3) 0.051(3) 0.053(3) -0.001(2) 0.005(2) 0.007(2)
C27 0.085(4) 0.065(3) 0.075(4) -0.013(3) -0.023(3) 0.007(3)
C28 0.137(6) 0.080(4) 0.048(3) -0.011(3) -0.023(4) 0.029(4)
C29 0.134(5) 0.075(4) 0.046(3) 0.008(3) 0.014(3) 0.024(4)
C30 0.084(3) 0.053(3) 0.047(2) 0.005(2) 0.018(2) 0.005(2)
C31 0.0336(19) 0.039(2) 0.044(2) 0.0033(16) 0.0057(16) -0.0012(15)
C32 0.043(2) 0.048(2) 0.045(2) 0.0011(18) 0.0078(17) -0.0029(18)
C33 0.039(2) 0.075(3) 0.045(2) 0.015(2) 0.0057(18) 0.001(2)
C34 0.032(2) 0.074(3) 0.062(3) 0.036(2) 0.0080(19) -0.010(2)
C35 0.050(3) 0.041(2) 0.082(3) 0.015(2) 0.002(2) -0.0063(19)
C36 0.051(2) 0.047(2) 0.049(2) 0.0027(19) 0.0041(19) -0.0019(19)
C37 0.047(2) 0.039(2) 0.0349(19) -0.0036(16) 0.0009(16) -0.0004(17)
C38 0.062(3) 0.042(2) 0.044(2) -0.0002(18) 0.0079(19) 0.0011(19)
C39 0.080(3) 0.037(2) 0.057(3) 0.000(2) -0.005(2) 0.005(2)
C40 0.074(3) 0.052(3) 0.067(3) -0.014(2) -0.005(3) 0.021(2)
C41 0.056(3) 0.077(4) 0.066(3) -0.009(3) 0.014(2) 0.017(2)
C42 0.050(2) 0.053(3) 0.059(3) 0.003(2) 0.013(2) 0.006(2)
C43 0.048(2) 0.041(2) 0.042(2) 0.0103(17) 0.0111(17) 0.0002(18)
C44 0.055(3) 0.050(3) 0.068(3) 0.003(2) 0.006(2) -0.005(2)
C45 0.061(3) 0.058(3) 0.087(4) 0.011(3) 0.000(3) -0.016(2)
C46 0.048(3) 0.077(3) 0.077(3) 0.029(3) 0.008(2) 0.001(3)
C47 0.058(3) 0.068(3) 0.080(3) 0.011(3) 0.019(3) 0.013(2)
C48 0.056(3) 0.053(3) 0.067(3) -0.002(2) 0.013(2) 0.004(2)
B1 0.047(2) 0.040(2) 0.037(2) 0.0008(18) 0.0088(19) -0.0033(19)

loop_
_atom_type_symbol
_atom_type_description
_atom_type_scat_dispersion_real
_atom_type_scat_dispersion_imag
_atom_type_scat_source
C C 0.0033 0.0016 'International Tables Vol C Tables 4.2.6.8 and 6.1.1.4'
H H 0.0000 0.0000 'International Tables Vol C Tables 4.2.6.8 and 6.1.1.4'
B B 0.0013 0.0007 'International Tables Vol C Tables 4.2.6.8 and 6.1.1.4'
N N 0.0061 0.0033 'International Tables Vol C Tables 4.2.6.8 and 6.1.1.4'
P P 0.1023 0.0942 'International Tables Vol C Tables 4.2.6.8 and 6.1.1.4'
Ru Ru -1.2594 0.8363 'International Tables Vol C Tables 4.2.6.8 and 6.1.1.4'

loop_
_geom_angle_atom_site_label_1
_geom_angle_atom_site_label_2
_geom_angle_atom_site_label_3
_geom_angle
_geom_angle_site_symmetry_1
_geom_angle_site_symmetry_3
_geom_angle_publ_flag
C2 Ru1 C3 36.40(15) . . ?
C2 Ru1 C4 60.64(15) . . ?
C3 Ru1 C4 36.68(16) . . ?
C2 Ru1 C5 60.26(15) . . ?
C3 Ru1 C5 60.70(17) . . ?
C4 Ru1 C5 36.23(16) . . ?
C2 Ru1 C1 35.86(15) . . ?
C3 Ru1 C1 60.27(15) . . ?
C4 Ru1 C1 60.18(14) . . ?
C5 Ru1 C1 35.98(14) . . ?
C2 Ru1 P2 110.40(11) . . ?
C3 Ru1 P2 144.89(13) . . ?
C4 Ru1 P2 157.25(12) . . ?
C5 Ru1 P2 121.12(12) . . ?
C1 Ru1 P2 99.78(10) . . ?
C2 Ru1 P1 140.94(11) . . ?
C3 Ru1 P1 107.56(11) . . ?
C4 Ru1 P1 100.19(10) . . ?
C5 Ru1 P1 124.97(11) . . ?
C1 Ru1 P1 159.82(11) . . ?
P2 Ru1 P1 98.41(4) . . ?
C2 Ru1 H1 146.2(19) . . ?
C3 Ru1 H1 140.2(19) . . ?
C4 Ru1 H1 103.7(19) . . ?
C5 Ru1 H1 89.1(19) . . ?
C1 Ru1 H1 110.6(19) . . ?
P2 Ru1 H1 71.8(19) . . ?
P1 Ru1 H1 67.2(19) . . ?
C2 Ru1 H2 93.4(17) . . ?
C3 Ru1 H2 96.4(17) . . ?
C4 Ru1 H2 129.4(17) . . ?
C5 Ru1 H2 153.4(17) . . ?
C1 Ru1 H2 122.7(17) . . ?
P2 Ru1 H2 69.1(17) . . ?
P1 Ru1 H2 72.4(17) . . ?
H1 Ru1 H2 117(3) . . ?
N1 P1 C14 99.52(18) . . ?
N1 P1 C11 101.97(19) . . ?
C14 P1 C11 102.53(19) . . ?
N1 P1 Ru1 117.01(13) . . ?
C14 P1 Ru1 114.90(14) . . ?
C11 P1 Ru1 118.18(14) . . ?
N2 P2 C19 104.4(2) . . ?
N2 P2 C22 98.2(2) . . ?
C19 P2 C22 104.1(2) . . ?
N2 P2 Ru1 117.29(13) . . ?
C19 P2 Ru1 112.37(14) . . ?
C22 P2 Ru1 118.41(15) . . ?
C17 N1 P1 124.9(3) . . ?
C17 N1 H3 117.5 . . ?
P1 N1 H3 117.5 . . ?
C18 N2 P2 127.7(3) . . ?
C18 N2 H4 116.2 . . ?
P2 N2 H4 116.2 . . ?
C2 C1 C5 107.7(4) . . ?
C2 C1 C6 125.5(4) . . ?
C5 C1 C6 125.4(4) . . ?
C2 C1 Ru1 70.1(2) . . ?
C5 C1 Ru1 71.3(2) . . ?
C6 C1 Ru1 134.6(3) . . ?
C1 C2 C3 109.0(4) . . ?
C1 C2 C7 124.5(4) . . ?
C3 C2 C7 125.1(4) . . ?
C1 C2 Ru1 74.0(2) . . ?
C3 C2 Ru1 71.9(2) . . ?
C7 C2 Ru1 131.1(3) . . ?
C2 C3 C4 107.4(4) . . ?
C2 C3 C8 124.3(5) . . ?
C4 C3 C8 126.9(5) . . ?
C2 C3 Ru1 71.7(2) . . ?
C4 C3 Ru1 72.1(2) . . ?
C8 C3 Ru1 132.1(3) . . ?
C5 C4 C3 107.8(4) . . ?
C5 C4 C9 124.5(5) . . ?
C3 C4 C9 126.3(5) . . ?
C5 C4 Ru1 72.6(2) . . ?
C3 C4 Ru1 71.2(2) . . ?
C9 C4 Ru1 132.2(3) . . ?
C4 C5 C1 108.0(4) . . ?
C4 C5 C10 125.2(4) . . ?
C1 C5 C10 126.0(4) . . ?
C4 C5 Ru1 71.2(2) . . ?
C1 C5 Ru1 72.7(2) . . ?
C10 C5 Ru1 130.1(3) . . ?
C1 C6 H6A 109.5 . . ?
C1 C6 H6B 109.5 . . ?
H6A C6 H6B 109.5 . . ?
C1 C6 H6C 109.5 . . ?
H6A C6 H6C 109.5 . . ?
H6B C6 H6C 109.5 . . ?
C2 C7 H7A 109.5 . . ?
C2 C7 H7B 109.5 . . ?
H7A C7 H7B 109.5 . . ?
C2 C7 H7C 109.5 . . ?
H7A C7 H7C 109.5 . . ?
H7B C7 H7C 109.5 . . ?
C3 C8 H8A 109.5 . . ?
C3 C8 H8B 109.5 . . ?
H8A C8 H8B 109.5 . . ?
C3 C8 H8C 109.5 . . ?
H8A C8 H8C 109.5 . . ?
H8B C8 H8C 109.5 . . ?
C4 C9 H9A 109.5 . . ?
C4 C9 H9B 109.5 . . ?
H9A C9 H9B 109.5 . . ?
C4 C9 H9C 109.5 . . ?
H9A C9 H9C 109.5 . . ?
H9B C9 H9C 109.5 . . ?
C5 C10 H10A 109.5 . . ?
C5 C10 H10B 109.5 . . ?
H10A C10 H10B 109.5 . . ?
C5 C10 H10C 109.5 . . ?
H10A C10 H10C 109.5 . . ?
H10B C10 H10C 109.5 . . ?
C13 C11 C12 109.3(4) . . ?
C13 C11 P1 111.7(3) . . ?
C12 C11 P1 114.6(3) . . ?
C13 C11 H11 106.9 . . ?
C12 C11 H11 106.9 . . ?
P1 C11 H11 106.9 . . ?
C11 C12 H12A 109.5 . . ?
C11 C12 H12B 109.5 . . ?
H12A C12 H12B 109.5 . . ?
C11 C12 H12C 109.5 . . ?
H12A C12 H12C 109.5 . . ?
H12B C12 H12C 109.5 . . ?
C11 C13 H13A 109.5 . . ?
C11 C13 H13B 109.5 . . ?
H13A C13 H13B 109.5 . . ?
C11 C13 H13C 109.5 . . ?
H13A C13 H13C 109.5 . . ?
H13B C13 H13C 109.5 . . ?
C16 C14 C15 109.3(4) . . ?
C16 C14 P1 113.7(3) . . ?
C15 C14 P1 112.9(3) . . ?
C16 C14 H14 106.8 . . ?
C15 C14 H14 106.8 . . ?
P1 C14 H14 106.8 . . ?
C14 C15 H15A 109.5 . . ?
C14 C15 H15B 109.5 . . ?
H15A C15 H15B 109.5 . . ?
C14 C15 H15C 109.5 . . ?
H15A C15 H15C 109.5 . . ?
H15B C15 H15C 109.5 . . ?
C14 C16 H16A 109.5 . . ?
C14 C16 H16B 109.5 . . ?
H16A C16 H16B 109.5 . . ?
C14 C16 H16C 109.5 . . ?
H16A C16 H16C 109.5 . . ?
H16B C16 H16C 109.5 . . ?
N1 C17 C18 114.0(3) . . ?
N1 C17 H17A 108.8 . . ?
C18 C17 H17A 108.8 . . ?
N1 C17 H17B 108.8 . . ?
C18 C17 H17B 108.8 . . ?
H17A C17 H17B 107.7 . . ?
N2 C18 C17 112.7(4) . . ?
N2 C18 H18A 109.0 . . ?
C17 C18 H18A 109.0 . . ?
N2 C18 H18B 109.0 . . ?
C17 C18 H18B 109.0 . . ?
H18A C18 H18B 107.8 . . ?
C20 C19 C21 108.5(4) . . ?
C20 C19 P2 114.9(3) . . ?
C21 C19 P2 109.4(3) . . ?
C20 C19 H19 107.9 . . ?
C21 C19 H19 107.9 . . ?
P2 C19 H19 107.9 . . ?
C19 C20 H20A 109.5 . . ?
C19 C20 H20B 109.5 . . ?
H20A C20 H20B 109.5 . . ?
C19 C20 H20C 109.5 . . ?
H20A C20 H20C 109.5 . . ?
H20B C20 H20C 109.5 . . ?
C19 C21 H21A 109.5 . . ?
C19 C21 H21B 109.5 . . ?
H21A C21 H21B 109.5 . . ?
C19 C21 H21C 109.5 . . ?
H21A C21 H21C 109.5 . . ?
H21B C21 H21C 109.5 . . ?
C23 C22 C24 110.4(5) . . ?
C23 C22 P2 112.8(3) . . ?
C24 C22 P2 112.2(3) . . ?
C23 C22 H22 107.0 . . ?
C24 C22 H22 107.0 . . ?
P2 C22 H22 107.0 . . ?
C22 C23 H23A 109.5 . . ?
C22 C23 H23B 109.5 . . ?
H23A C23 H23B 109.5 . . ?
C22 C23 H23C 109.5 . . ?
H23A C23 H23C 109.5 . . ?
H23B C23 H23C 109.5 . . ?
C22 C24 H24A 109.5 . . ?
C22 C24 H24B 109.5 . . ?
H24A C24 H24B 109.5 . . ?
C22 C24 H24C 109.5 . . ?
H24A C24 H24C 109.5 . . ?
H24B C24 H24C 109.5 . . ?
C26 C25 C30 115.0(4) . . ?
C26 C25 B1 122.5(4) . . ?
C30 C25 B1 122.2(4) . . ?
C27 C26 C25 122.6(5) . . ?
C27 C26 H26 118.7 . . ?
C25 C26 H26 118.7 . . ?
C28 C27 C26 120.5(5) . . ?
C28 C27 H27 119.8 . . ?
C26 C27 H27 119.8 . . ?
C29 C28 C27 118.5(5) . . ?
C29 C28 H28 120.7 . . ?
C27 C28 H28 120.7 . . ?
C28 C29 C30 121.3(6) . . ?
C28 C29 H29 119.4 . . ?
C30 C29 H29 119.4 . . ?
C25 C30 C29 122.0(5) . . ?
C25 C30 H30 119.0 . . ?
C29 C30 H30 119.0 . . ?
C36 C31 C32 115.1(3) . . ?
C36 C31 B1 123.5(3) . . ?
C32 C31 B1 121.0(3) . . ?
C33 C32 C31 123.0(4) . . ?
C33 C32 H32 118.5 . . ?
C31 C32 H32 118.5 . . ?
C32 C33 C34 120.3(4) . . ?
C32 C33 H33 119.9 . . ?
C34 C33 H33 119.9 . . ?
C35 C34 C33 118.6(4) . . ?
C35 C34 H34 120.7 . . ?
C33 C34 H34 120.7 . . ?
C34 C35 C36 120.7(4) . . ?
C34 C35 H35 119.7 . . ?
C36 C35 H35 119.7 . . ?
C31 C36 C35 122.2(4) . . ?
C31 C36 H36 118.9 . . ?
C35 C36 H36 118.9 . . ?
C42 C37 C38 114.9(4) . . ?
C42 C37 B1 124.4(3) . . ?
C38 C37 B1 120.5(3) . . ?
C39 C38 C37 122.4(4) . . ?
C39 C38 H38 118.8 . . ?
C37 C38 H38 118.8 . . ?
C40 C39 C38 120.6(4) . . ?
C40 C39 H39 119.7 . . ?
C38 C39 H39 119.7 . . ?
C39 C40 C41 119.2(4) . . ?
C39 C40 H40 120.4 . . ?
C41 C40 H40 120.4 . . ?
C40 C41 C42 120.2(5) . . ?
C40 C41 H41 119.9 . . ?
C42 C41 H41 119.9 . . ?
C37 C42 C41 122.7(4) . . ?
C37 C42 H42 118.6 . . ?
C41 C42 H42 118.6 . . ?
C44 C43 C48 114.6(4) . . ?
C44 C43 B1 125.5(4) . . ?
C48 C43 B1 119.8(4) . . ?
C43 C44 C45 122.9(5) . . ?
C43 C44 H44 118.5 . . ?
C45 C44 H44 118.5 . . ?
C46 C45 C44 119.7(5) . . ?
C46 C45 H45 120.1 . . ?
C44 C45 H45 120.1 . . ?
C47 C46 C45 119.9(5) . . ?
C47 C46 H46 120.1 . . ?
C45 C46 H46 120.1 . . ?
C46 C47 C48 119.6(5) . . ?
C46 C47 H47 120.2 . . ?
C48 C47 H47 120.2 . . ?
C47 C48 C43 123.3(4) . . ?
C47 C48 H48 118.4 . . ?
C43 C48 H48 118.4 . . ?
C37 B1 C43 113.3(3) . . ?
C37 B1 C25 104.1(3) . . ?
C43 B1 C25 111.0(3) . . ?
C37 B1 C31 113.1(3) . . ?
C43 B1 C31 103.0(3) . . ?
C25 B1 C31 112.7(3) . . ?

loop_
_geom_bond_atom_site_label_1
_geom_bond_atom_site_label_2
_geom_bond_distance
_geom_bond_site_symmetry_2
_geom_bond_publ_flag
Ru1 C2 2.253(4) . ?
Ru1 C3 2.255(4) . ?
Ru1 C4 2.268(4) . ?
Ru1 C5 2.286(4) . ?
Ru1 C1 2.303(4) . ?
Ru1 P2 2.3099(10) . ?
Ru1 P1 2.3214(10) . ?
Ru1 H1 1.535(19) . ?
Ru1 H2 1.545(19) . ?
P1 N1 1.698(3) . ?
P1 C14 1.847(4) . ?
P1 C11 1.862(4) . ?
P2 N2 1.672(3) . ?
P2 C19 1.854(4) . ?
P2 C22 1.861(5) . ?
N1 C17 1.447(5) . ?
N1 H3 0.8600 . ?
N2 C18 1.429(5) . ?
N2 H4 0.8600 . ?
C1 C2 1.404(6) . ?
C1 C5 1.418(6) . ?
C1 C6 1.507(6) . ?
C2 C3 1.408(6) . ?
C2 C7 1.505(6) . ?
C3 C4 1.423(6) . ?
C3 C8 1.506(6) . ?
C4 C5 1.416(6) . ?
C4 C9 1.503(6) . ?
C5 C10 1.511(6) . ?
C6 H6A 0.9600 . ?
C6 H6B 0.9600 . ?
C6 H6C 0.9600 . ?
C7 H7A 0.9600 . ?
C7 H7B 0.9600 . ?
C7 H7C 0.9600 . ?
C8 H8A 0.9600 . ?
C8 H8B 0.9600 . ?
C8 H8C 0.9600 . ?
C9 H9A 0.9600 . ?
C9 H9B 0.9600 . ?
C9 H9C 0.9600 . ?
C10 H10A 0.9600 . ?
C10 H10B 0.9600 . ?
C10 H10C 0.9600 . ?
C11 C13 1.529(6) . ?
C11 C12 1.538(7) . ?
C11 H11 0.9800 . ?
C12 H12A 0.9600 . ?
C12 H12B 0.9600 . ?
C12 H12C 0.9600 . ?
C13 H13A 0.9600 . ?
C13 H13B 0.9600 . ?
C13 H13C 0.9600 . ?
C14 C16 1.534(6) . ?
C14 C15 1.544(6) . ?
C14 H14 0.9800 . ?
C15 H15A 0.9600 . ?
C15 H15B 0.9600 . ?
C15 H15C 0.9600 . ?
C16 H16A 0.9600 . ?
C16 H16B 0.9600 . ?
C16 H16C 0.9600 . ?
C17 C18 1.519(6) . ?
C17 H17A 0.9700 . ?
C17 H17B 0.9700 . ?
C18 H18A 0.9700 . ?
C18 H18B 0.9700 . ?
C19 C20 1.528(6) . ?
C19 C21 1.535(7) . ?
C19 H19 0.9800 . ?
C20 H20A 0.9600 . ?
C20 H20B 0.9600 . ?
C20 H20C 0.9600 . ?
C21 H21A 0.9600 . ?
C21 H21B 0.9600 . ?
C21 H21C 0.9600 . ?
C22 C23 1.519(7) . ?
C22 C24 1.514(7) . ?
C22 H22 0.9800 . ?
C23 H23A 0.9600 . ?
C23 H23B 0.9600 . ?
C23 H23C 0.9600 . ?
C24 H24A 0.9600 . ?
C24 H24B 0.9600 . ?
C24 H24C 0.9600 . ?
C25 C26 1.395(6) . ?
C25 C30 1.392(6) . ?
C25 B1 1.647(6) . ?
C26 C27 1.377(6) . ?
C26 H26 0.9300 . ?
C27 C28 1.377(8) . ?
C27 H27 0.9300 . ?
C28 C29 1.349(9) . ?
C28 H28 0.9300 . ?
C29 C30 1.392(7) . ?
C29 H29 0.9300 . ?
C30 H30 0.9300 . ?
C31 C36 1.385(5) . ?
C31 C32 1.395(5) . ?
C31 B1 1.644(6) . ?
C32 C33 1.376(5) . ?
C32 H32 0.9300 . ?
C33 C34 1.377(6) . ?
C33 H33 0.9300 . ?
C34 C35 1.363(7) . ?
C34 H34 0.9300 . ?
C35 C36 1.397(6) . ?
C35 H35 0.9300 . ?
C36 H36 0.9300 . ?
C37 C42 1.380(6) . ?
C37 C38 1.399(5) . ?
C37 B1 1.643(6) . ?
C38 C39 1.385(6) . ?
C38 H38 0.9300 . ?
C39 C40 1.360(7) . ?
C39 H39 0.9300 . ?
C40 C41 1.355(7) . ?
C40 H40 0.9300 . ?
C41 C42 1.399(6) . ?
C41 H41 0.9300 . ?
C42 H42 0.9300 . ?
C43 C44 1.369(6) . ?
C43 C48 1.386(6) . ?
C43 B1 1.645(6) . ?
C44 C45 1.402(6) . ?
C44 H44 0.9300 . ?
C45 C46 1.355(7) . ?
C45 H45 0.9300 . ?
C46 C47 1.344(7) . ?
C46 H46 0.9300 . ?
C47 C48 1.393(6) . ?
C47 H47 0.9300 . ?
C48 H48 0.9300 . ?

loop_
_geom_torsion_atom_site_label_1
_geom_torsion_atom_site_label_2
_geom_torsion_atom_site_label_3
_geom_torsion_atom_site_label_4
_geom_torsion
_geom_torsion_site_symmetry_1
_geom_torsion_site_symmetry_2
_geom_torsion_site_symmetry_3
_geom_torsion_site_symmetry_4
_geom_torsion_publ_flag
C2 Ru1 P1 N1 145.5(2) . . . . ?
C3 Ru1 P1 N1 163.7(2) . . . . ?
C4 Ru1 P1 N1 -159.23(19) . . . . ?
C5 Ru1 P1 N1 -130.2(2) . . . . ?
C1 Ru1 P1 N1 -146.6(3) . . . . ?
P2 Ru1 P1 N1 7.61(15) . . . . ?
C2 Ru1 P1 C14 -98.4(2) . . . . ?
C3 Ru1 P1 C14 -80.1(2) . . . . ?
C4 Ru1 P1 C14 -43.1(2) . . . . ?
C5 Ru1 P1 C14 -14.0(2) . . . . ?
C1 Ru1 P1 C14 -30.4(4) . . . . ?
P2 Ru1 P1 C14 123.78(15) . . . . ?
C2 Ru1 P1 C11 23.0(2) . . . . ?
C3 Ru1 P1 C11 41.2(2) . . . . ?
C4 Ru1 P1 C11 78.3(2) . . . . ?
C5 Ru1 P1 C11 107.3(2) . . . . ?
C1 Ru1 P1 C11 90.9(4) . . . . ?
P2 Ru1 P1 C11 -114.89(16) . . . . ?
C2 Ru1 P2 N2 -132.88(19) . . . . ?
C3 Ru1 P2 N2 -117.5(3) . . . . ?
C4 Ru1 P2 N2 164.9(3) . . . . ?
C5 Ru1 P2 N2 160.31(19) . . . . ?
C1 Ru1 P2 N2 -168.45(19) . . . . ?
P1 Ru1 P2 N2 20.32(16) . . . . ?
C2 Ru1 P2 C19 -11.9(2) . . . . ?
C3 Ru1 P2 C19 3.5(3) . . . . ?
C4 Ru1 P2 C19 -74.2(4) . . . . ?
C5 Ru1 P2 C19 -78.7(2) . . . . ?
C1 Ru1 P2 C19 -47.5(2) . . . . ?
P1 Ru1 P2 C19 141.27(19) . . . . ?
C2 Ru1 P2 C22 109.6(2) . . . . ?
C3 Ru1 P2 C22 125.0(3) . . . . ?
C4 Ru1 P2 C22 47.4(4) . . . . ?
C5 Ru1 P2 C22 42.8(2) . . . . ?
C1 Ru1 P2 C22 74.0(2) . . . . ?
P1 Ru1 P2 C22 -97.21(17) . . . . ?
C14 P1 N1 C17 157.9(4) . . . . ?
C11 P1 N1 C17 52.8(4) . . . . ?
Ru1 P1 N1 C17 -77.7(4) . . . . ?
C19 P2 N2 C18 -94.6(4) . . . . ?
C22 P2 N2 C18 158.4(4) . . . . ?
Ru1 P2 N2 C18 30.4(4) . . . . ?
C3 Ru1 C1 C2 -37.6(2) . . . . ?
C4 Ru1 C1 C2 -80.1(3) . . . . ?
C5 Ru1 C1 C2 -117.6(4) . . . . ?
P2 Ru1 C1 C2 111.4(2) . . . . ?
P1 Ru1 C1 C2 -94.5(4) . . . . ?
C2 Ru1 C1 C5 117.6(4) . . . . ?
C3 Ru1 C1 C5 80.1(3) . . . . ?
C4 Ru1 C1 C5 37.5(3) . . . . ?
P2 Ru1 C1 C5 -130.9(2) . . . . ?
P1 Ru1 C1 C5 23.2(5) . . . . ?
C2 Ru1 C1 C6 -120.7(6) . . . . ?
C3 Ru1 C1 C6 -158.3(5) . . . . ?
C4 Ru1 C1 C6 159.2(5) . . . . ?
C5 Ru1 C1 C6 121.7(6) . . . . ?
P2 Ru1 C1 C6 -9.2(5) . . . . ?
P1 Ru1 C1 C6 144.8(4) . . . . ?
C5 C1 C2 C3 2.1(4) . . . . ?
C6 C1 C2 C3 -164.9(4) . . . . ?
Ru1 C1 C2 C3 63.8(3) . . . . ?
C5 C1 C2 C7 169.0(4) . . . . ?
C6 C1 C2 C7 2.0(6) . . . . ?
Ru1 C1 C2 C7 -129.3(4) . . . . ?
C5 C1 C2 Ru1 -61.8(3) . . . . ?
C6 C1 C2 Ru1 131.3(4) . . . . ?
C3 Ru1 C2 C1 116.8(4) . . . . ?
C4 Ru1 C2 C1 78.7(3) . . . . ?
C5 Ru1 C2 C1 36.8(2) . . . . ?
P2 Ru1 C2 C1 -78.2(2) . . . . ?
P1 Ru1 C2 C1 146.9(2) . . . . ?
C4 Ru1 C2 C3 -38.1(3) . . . . ?
C5 Ru1 C2 C3 -79.9(3) . . . . ?
C1 Ru1 C2 C3 -116.8(4) . . . . ?
P2 Ru1 C2 C3 165.1(2) . . . . ?
P1 Ru1 C2 C3 30.2(3) . . . . ?
C3 Ru1 C2 C7 -121.1(6) . . . . ?
C4 Ru1 C2 C7 -159.2(5) . . . . ?
C5 Ru1 C2 C7 158.9(5) . . . . ?
C1 Ru1 C2 C7 122.1(5) . . . . ?
P2 Ru1 C2 C7 43.9(5) . . . . ?
P1 Ru1 C2 C7 -91.0(5) . . . . ?
C1 C2 C3 C4 -1.5(4) . . . . ?
C7 C2 C3 C4 -168.3(4) . . . . ?
Ru1 C2 C3 C4 63.8(3) . . . . ?
C1 C2 C3 C8 165.7(4) . . . . ?
C7 C2 C3 C8 -1.1(7) . . . . ?
Ru1 C2 C3 C8 -129.1(4) . . . . ?
C1 C2 C3 Ru1 -65.2(3) . . . . ?
C7 C2 C3 Ru1 128.0(4) . . . . ?
C4 Ru1 C3 C2 116.0(4) . . . . ?
C5 Ru1 C3 C2 78.6(3) . . . . ?
C1 Ru1 C3 C2 37.0(2) . . . . ?
P2 Ru1 C3 C2 -24.8(4) . . . . ?
P1 Ru1 C3 C2 -160.6(2) . . . . ?
C2 Ru1 C3 C4 -116.0(4) . . . . ?
C5 Ru1 C3 C4 -37.3(2) . . . . ?
C1 Ru1 C3 C4 -78.9(3) . . . . ?
P2 Ru1 C3 C4 -140.8(2) . . . . ?
P1 Ru1 C3 C4 83.4(2) . . . . ?
C2 Ru1 C3 C8 120.0(6) . . . . ?
C4 Ru1 C3 C8 -124.0(6) . . . . ?
C5 Ru1 C3 C8 -161.4(6) . . . . ?
C1 Ru1 C3 C8 157.1(6) . . . . ?
P2 Ru1 C3 C8 95.2(5) . . . . ?
P1 Ru1 C3 C8 -40.6(5) . . . . ?
C2 C3 C4 C5 0.3(4) . . . . ?
C8 C3 C4 C5 -166.5(4) . . . . ?
Ru1 C3 C4 C5 63.8(3) . . . . ?
C2 C3 C4 C9 167.4(4) . . . . ?
C8 C3 C4 C9 0.7(7) . . . . ?
Ru1 C3 C4 C9 -129.1(4) . . . . ?
C2 C3 C4 Ru1 -63.5(3) . . . . ?
C8 C3 C4 Ru1 129.8(4) . . . . ?
C2 Ru1 C4 C5 -78.7(3) . . . . ?
C3 Ru1 C4 C5 -116.5(3) . . . . ?
C1 Ru1 C4 C5 -37.3(2) . . . . ?
P2 Ru1 C4 C5 -6.6(5) . . . . ?
P1 Ru1 C4 C5 137.7(2) . . . . ?
C2 Ru1 C4 C3 37.7(2) . . . . ?
C5 Ru1 C4 C3 116.5(3) . . . . ?
C1 Ru1 C4 C3 79.2(3) . . . . ?
P2 Ru1 C4 C3 109.9(4) . . . . ?
P1 Ru1 C4 C3 -105.8(2) . . . . ?
C2 Ru1 C4 C9 160.2(6) . . . . ?
C3 Ru1 C4 C9 122.4(7) . . . . ?
C5 Ru1 C4 C9 -121.1(7) . . . . ?
C1 Ru1 C4 C9 -158.4(6) . . . . ?
P2 Ru1 C4 C9 -127.7(5) . . . . ?
P1 Ru1 C4 C9 16.6(6) . . . . ?
C3 C4 C5 C1 1.0(4) . . . . ?
C9 C4 C5 C1 -166.5(4) . . . . ?
Ru1 C4 C5 C1 63.8(3) . . . . ?
C3 C4 C5 C10 170.9(4) . . . . ?
C9 C4 C5 C10 3.4(6) . . . . ?
Ru1 C4 C5 C10 -126.3(4) . . . . ?
C3 C4 C5 Ru1 -62.9(3) . . . . ?
C9 C4 C5 Ru1 129.7(4) . . . . ?
C2 C1 C5 C4 -1.9(4) . . . . ?
C6 C1 C5 C4 165.1(4) . . . . ?
Ru1 C1 C5 C4 -62.9(3) . . . . ?
C2 C1 C5 C10 -171.6(4) . . . . ?
C6 C1 C5 C10 -4.7(7) . . . . ?
Ru1 C1 C5 C10 127.3(4) . . . . ?
C2 C1 C5 Ru1 61.0(3) . . . . ?
C6 C1 C5 Ru1 -132.1(4) . . . . ?
C2 Ru1 C5 C4 79.9(3) . . . . ?
C3 Ru1 C5 C4 37.8(2) . . . . ?
C1 Ru1 C5 C4 116.6(4) . . . . ?
P2 Ru1 C5 C4 177.0(2) . . . . ?
P1 Ru1 C5 C4 -53.9(3) . . . . ?
C2 Ru1 C5 C1 -36.7(2) . . . . ?
C3 Ru1 C5 C1 -78.8(3) . . . . ?
C4 Ru1 C5 C1 -116.6(4) . . . . ?
P2 Ru1 C5 C1 60.4(3) . . . . ?
P1 Ru1 C5 C1 -170.5(2) . . . . ?
C2 Ru1 C5 C10 -159.5(5) . . . . ?
C3 Ru1 C5 C10 158.4(5) . . . . ?
C4 Ru1 C5 C10 120.6(6) . . . . ?
C1 Ru1 C5 C10 -122.8(6) . . . . ?
P2 Ru1 C5 C10 -62.4(5) . . . . ?
P1 Ru1 C5 C10 66.7(5) . . . . ?
N1 P1 C11 C13 145.4(3) . . . . ?
C14 P1 C11 C13 42.7(4) . . . . ?
Ru1 P1 C11 C13 -84.8(3) . . . . ?
N1 P1 C11 C12 -89.6(3) . . . . ?
C14 P1 C11 C12 167.7(3) . . . . ?
Ru1 P1 C11 C12 40.3(4) . . . . ?
N1 P1 C14 C16 -48.8(4) . . . . ?
C11 P1 C14 C16 55.8(4) . . . . ?
Ru1 P1 C14 C16 -174.6(3) . . . . ?
N1 P1 C14 C15 76.5(3) . . . . ?
C11 P1 C14 C15 -178.9(3) . . . . ?
Ru1 P1 C14 C15 -49.3(3) . . . . ?
P1 N1 C17 C18 55.4(5) . . . . ?
P2 N2 C18 C17 -99.8(4) . . . . ?
N1 C17 C18 N2 48.7(5) . . . . ?
N2 P2 C19 C20 -66.8(5) . . . . ?
C22 P2 C19 C20 35.7(5) . . . . ?
Ru1 P2 C19 C20 165.1(4) . . . . ?
N2 P2 C19 C21 55.6(4) . . . . ?
C22 P2 C19 C21 158.1(3) . . . . ?
Ru1 P2 C19 C21 -72.6(4) . . . . ?
N2 P2 C22 C23 173.0(4) . . . . ?
C19 P2 C22 C23 65.8(4) . . . . ?
Ru1 P2 C22 C23 -59.8(4) . . . . ?
N2 P2 C22 C24 -61.6(4) . . . . ?
C19 P2 C22 C24 -168.7(4) . . . . ?
Ru1 P2 C22 C24 65.7(4) . . . . ?
C30 C25 C26 C27 2.2(6) . . . . ?
B1 C25 C26 C27 176.2(4) . . . . ?
C25 C26 C27 C28 -1.7(7) . . . . ?
C26 C27 C28 C29 -0.2(8) . . . . ?
C27 C28 C29 C30 1.3(9) . . . . ?
C26 C25 C30 C29 -1.0(6) . . . . ?
B1 C25 C30 C29 -175.1(4) . . . . ?
C28 C29 C30 C25 -0.7(8) . . . . ?
C36 C31 C32 C33 -2.7(5) . . . . ?
B1 C31 C32 C33 -176.3(3) . . . . ?
C31 C32 C33 C34 1.6(6) . . . . ?
C32 C33 C34 C35 0.7(6) . . . . ?
C33 C34 C35 C36 -1.8(6) . . . . ?
C32 C31 C36 C35 1.6(6) . . . . ?
B1 C31 C36 C35 175.0(4) . . . . ?
C34 C35 C36 C31 0.6(6) . . . . ?
C42 C37 C38 C39 0.2(6) . . . . ?
B1 C37 C38 C39 174.8(4) . . . . ?
C37 C38 C39 C40 0.5(6) . . . . ?
C38 C39 C40 C41 -0.6(7) . . . . ?
C39 C40 C41 C42 -0.1(7) . . . . ?
C38 C37 C42 C41 -0.8(6) . . . . ?
B1 C37 C42 C41 -175.2(4) . . . . ?
C40 C41 C42 C37 0.8(7) . . . . ?
C48 C43 C44 C45 0.9(6) . . . . ?
B1 C43 C44 C45 175.9(4) . . . . ?
C43 C44 C45 C46 -0.1(7) . . . . ?
C44 C45 C46 C47 -0.8(7) . . . . ?
C45 C46 C47 C48 0.8(7) . . . . ?
C46 C47 C48 C43 0.0(7) . . . . ?
C44 C43 C48 C47 -0.9(6) . . . . ?
B1 C43 C48 C47 -176.2(4) . . . . ?
C42 C37 B1 C43 -137.0(4) . . . . ?
C38 C37 B1 C43 49.0(5) . . . . ?
C42 C37 B1 C25 102.4(4) . . . . ?
C38 C37 B1 C25 -71.7(4) . . . . ?
C42 C37 B1 C31 -20.2(5) . . . . ?
C38 C37 B1 C31 165.7(3) . . . . ?
C44 C43 B1 C37 18.0(5) . . . . ?
C48 C43 B1 C37 -167.2(3) . . . . ?
C44 C43 B1 C25 134.7(4) . . . . ?
C48 C43 B1 C25 -50.6(5) . . . . ?
C44 C43 B1 C31 -104.5(4) . . . . ?
C48 C43 B1 C31 70.2(4) . . . . ?
C26 C25 B1 C37 -83.1(4) . . . . ?
C30 C25 B1 C37 90.5(4) . . . . ?
C26 C25 B1 C43 154.7(4) . . . . ?
C30 C25 B1 C43 -31.7(5) . . . . ?
C26 C25 B1 C31 39.8(5) . . . . ?
C30 C25 B1 C31 -146.6(4) . . . . ?
C36 C31 B1 C37 145.6(4) . . . . ?
C32 C31 B1 C37 -41.4(5) . . . . ?
C36 C31 B1 C43 -91.7(4) . . . . ?
C32 C31 B1 C43 81.2(4) . . . . ?
C36 C31 B1 C25 27.9(5) . . . . ?
C32 C31 B1 C25 -159.1(3) . . . . ?
